data_2017072
loop_
_publ_author_name
'Yong, Ken W. L.'
'Garson, Mary J.'
'Bernhardt, Paul V.'

_publ_section_title
;
 Absolute structures and conformations of the spongian diterpenes
 spongia-13(16),14-dien-3-one, epispongiadiol and spongiadiol
;
_journal_coeditor_code SQ3189
_journal_issue 4
_journal_name_full 'Acta Crystallographica Section C'
_journal_page_first o167
_journal_page_last o170
_journal_paper_doi 10.1107/S0108270109008816
_journal_volume 65
_journal_year 2009
_chemical_formula_iupac 'C20 H28 O4'
_chemical_formula_moiety 'C20 H28 O4'
_chemical_formula_sum 'C20 H28 O4'
_chemical_formula_weight 332.42
_chemical_name_systematic
;
(3b<i>R</i>,5a<i>R</i>,6<i>S</i>,7<i>R</i>,9a<i>R</i>,9b<i>R</i>)-7-hydroxy-
6-hydroxymethyl-3b,6,9a-trimethyl-3b,5,5a,6,7,9,9a,9b,10,11-
decahydrophenanthro[1,2-<i>c</i>]furan-8(4<i>H</i>)-one
;
_space_group_IT_number 4
_symmetry_cell_setting monoclinic
_symmetry_space_group_name_Hall 'P 2yb'
_symmetry_space_group_name_H-M 'P 1 21 1'
_atom_sites_solution_hydrogens geom
_atom_sites_solution_primary direct
_atom_sites_solution_secondary difmap
_audit_conform_dict_name cif_core.dic
_audit_conform_dict_version 2.3
_audit_creation_method 'WinGX routine CIF_UPDATE'
_cell_angle_alpha 90
_cell_angle_beta 101.7340(10)
_cell_angle_gamma 90
_cell_formula_units_Z 2
_cell_length_a 9.53170(10)
_cell_length_b 7.89580(10)
_cell_length_c 11.67420(10)
_cell_measurement_reflns_used 12951
_cell_measurement_temperature 130(2)
_cell_measurement_theta_max 62.605
_cell_measurement_theta_min 3.8613
_cell_volume 860.244(16)
_computing_cell_refinement 'CrysAlis RED (Oxford Diffraction, 2008)'
_computing_data_collection 'CrysAlis CCD (Oxford Diffraction, 2008)'
_computing_data_reduction 'CrysAlis RED (Oxford Diffraction, 2008)'
_computing_molecular_graphics
;
ORTEP-3 for Windows (Farrugia, 1997) and PLUTON (Spek, 1991)
;
_computing_publication_material 'WinGX (Farrugia, 1999)'
_computing_structure_refinement 'SHELXL97 (Sheldrick, 2008)'
_computing_structure_solution 'SHELXS86 (Sheldrick, 2008)'
_diffrn_ambient_temperature 130(2)
_diffrn_detector_area_resol_mean 16.0696
_diffrn_measured_fraction_theta_full 0.994
_diffrn_measured_fraction_theta_max 0.994
_diffrn_measurement_device_type 'Oxford Diffraction Gemini S Ultra'
_diffrn_measurement_method \w
_diffrn_radiation_monochromator mirror
_diffrn_radiation_source 'Ultra (Cu) X-ray source'
_diffrn_radiation_type 'Cu K\a'
_diffrn_radiation_wavelength 1.5418
_diffrn_reflns_av_R_equivalents 0.0241
_diffrn_reflns_av_sigmaI/netI 0.0274
_diffrn_reflns_limit_h_max 10
_diffrn_reflns_limit_h_min -10
_diffrn_reflns_limit_k_max 8
_diffrn_reflns_limit_k_min -8
_diffrn_reflns_limit_l_max 13
_diffrn_reflns_limit_l_min -13
_diffrn_reflns_number 16202
_diffrn_reflns_theta_full 62.50
_diffrn_reflns_theta_max 62.6050
_diffrn_reflns_theta_min 3.8613
_exptl_absorpt_coefficient_mu 0.705
_exptl_absorpt_correction_type none
_exptl_crystal_colour colourless
_exptl_crystal_density_diffrn 1.283
_exptl_crystal_density_method 'not measured'
_exptl_crystal_description prism
_exptl_crystal_F_000 360
_exptl_crystal_size_max 0.3
_exptl_crystal_size_mid 0.2
_exptl_crystal_size_min 0.2
_refine_diff_density_max 0.218
_refine_diff_density_min -0.205
_refine_ls_abs_structure_details 'Flack (1983), with how many Friedel pairs?'
_refine_ls_abs_structure_Flack 0.2(2)
_refine_ls_extinction_method none
_refine_ls_goodness_of_fit_ref 1.105
_refine_ls_hydrogen_treatment constr
_refine_ls_matrix_type full
_refine_ls_number_parameters 222
_refine_ls_number_reflns 2624
_refine_ls_number_restraints 1
_refine_ls_restrained_S_all 1.104
_refine_ls_R_factor_all 0.0452
_refine_ls_R_factor_gt 0.0448
_refine_ls_shift/su_max 0
_refine_ls_shift/su_mean 0
_refine_ls_structure_factor_coef Fsqd
_refine_ls_weighting_details 'calc w = 1/[\s^2^(Fo^2^)+(0.0899P)^2^+0.1625P] where P=(Fo^2^+2Fc^2^)/3'
_refine_ls_weighting_scheme calc
_refine_ls_wR_factor_gt 0.1184
_refine_ls_wR_factor_ref 0.1186
_reflns_number_gt 2583
_reflns_number_total 2624
_reflns_threshold_expression I>2\s(I)
_cod_data_source_file sq3189.cif
_cod_data_source_block II
_cod_original_cell_volume 860.24(2)
_cod_original_sg_symbol_H-M 'P 21'
_cod_database_code 2017072
_cod_database_fobs_code 2017072

loop_
_symmetry_equiv_pos_as_xyz
'x, y, z'
'-x, y+1/2, -z'

loop_
_atom_site_type_symbol
_atom_site_label
_atom_site_fract_x
_atom_site_fract_y
_atom_site_fract_z
_atom_site_U_iso_or_equiv
_atom_site_adp_type
_atom_site_calc_flag
_atom_site_refinement_flags
_atom_site_occupancy
_atom_site_disorder_assembly
_atom_site_disorder_group
C C1 0.3847(2) 0.2927(3) 0.77259(19) 0.0247(5) Uani d . 1 . .
H H1A 0.4398 0.1859 0.7768 0.03 Uiso calc R 1 . .
H H1B 0.3635 0.3149 0.8508 0.03 Uiso calc R 1 . .
C C2 0.2472(2) 0.2751(3) 0.68433(18) 0.0239(5) Uani d . 1 . .
C C3 0.1513(2) 0.4288(3) 0.67319(17) 0.0217(4) Uani d . 1 . .
H H3 0.1312 0.4542 0.7522 0.026 Uiso calc R 1 . .
C C4 0.2287(2) 0.5834(3) 0.63400(16) 0.0197(4) Uani d . 1 . .
C C5 0.3774(2) 0.6006(3) 0.71893(17) 0.0190(4) Uani d . 1 . .
H H5 0.3533 0.6214 0.7972 0.023 Uiso calc R 1 . .
C C6 0.4619(2) 0.7582(3) 0.69689(19) 0.0254(5) Uani d . 1 . .
H H6A 0.5035 0.7402 0.6268 0.031 Uiso calc R 1 . .
H H6B 0.3965 0.8568 0.682 0.031 Uiso calc R 1 . .
C C7 0.5816(2) 0.7943(3) 0.80250(19) 0.0250(5) Uani d . 1 . .
H H7A 0.5388 0.8194 0.8711 0.03 Uiso calc R 1 . .
H H7B 0.6353 0.8959 0.7863 0.03 Uiso calc R 1 . .
C C8 0.6865(2) 0.6447(3) 0.83213(17) 0.0221(5) Uani d . 1 . .
C C9 0.5993(2) 0.4808(3) 0.84426(16) 0.0200(5) Uani d . 1 . .
H H9 0.5501 0.5049 0.9104 0.024 Uiso calc R 1 . .
C C10 0.4751(2) 0.4407(3) 0.73779(16) 0.0197(4) Uani d . 1 . .
C C11 0.7004(2) 0.3320(3) 0.88729(18) 0.0264(5) Uani d . 1 . .
H H11A 0.6447 0.2253 0.881 0.032 Uiso calc R 1 . .
H H11B 0.7724 0.3216 0.8374 0.032 Uiso calc R 1 . .
C C12 0.7767(2) 0.3597(3) 1.01490(18) 0.0287(5) Uani d . 1 . .
H H12A 0.7091 0.3377 1.0672 0.034 Uiso calc R 1 . .
H H12B 0.8575 0.279 1.0354 0.034 Uiso calc R 1 . .
C C13 0.8318(2) 0.5364(3) 1.03252(18) 0.0271(5) Uani d . 1 . .
C C14 0.7852(2) 0.6706(3) 0.95000(18) 0.0246(5) Uani d . 1 . .
C C15 0.8535(2) 0.8125(3) 0.99663(19) 0.0306(5) Uani d . 1 . .
H H15 0.8425 0.9211 0.9608 0.037 Uiso calc R 1 . .
C C16 0.9252(2) 0.6084(4) 1.12249(19) 0.0335(6) Uani d . 1 . .
H H16 0.9735 0.5495 1.1901 0.04 Uiso calc R 1 . .
C C17 0.7841(2) 0.6366(3) 0.74076(19) 0.0303(5) Uani d . 1 . .
H H17A 0.7245 0.6295 0.6619 0.045 Uiso calc R 1 . .
H H17B 0.8458 0.5364 0.7557 0.045 Uiso calc R 1 . .
H H17C 0.8436 0.7387 0.747 0.045 Uiso calc R 1 . .
C C18 0.1370(2) 0.7391(3) 0.64762(19) 0.0229(5) Uani d . 1 . .
H H18A 0.1705 0.8364 0.6085 0.034 Uiso calc R 1 . .
H H18B 0.1454 0.7645 0.7309 0.034 Uiso calc R 1 . .
H H18C 0.0366 0.7157 0.6122 0.034 Uiso calc R 1 . .
C C19 0.2389(2) 0.5642(3) 0.50441(17) 0.0239(5) Uani d . 1 . .
H H19A 0.3083 0.6482 0.4861 0.029 Uiso calc R 1 . .
H H19B 0.2764 0.45 0.4925 0.029 Uiso calc R 1 . .
C C20 0.5318(2) 0.3821(3) 0.62996(18) 0.0280(5) Uani d . 1 . .
H H20A 0.6228 0.3221 0.6554 0.042 Uiso calc R 1 . .
H H20B 0.5468 0.4809 0.5831 0.042 Uiso calc R 1 . .
H H20C 0.4619 0.306 0.5827 0.042 Uiso calc R 1 . .
O O1 0.21615(17) 0.1502(2) 0.62367(15) 0.0340(4) Uani d . 1 . .
O O2 0.94054(16) 0.7782(2) 1.10250(14) 0.0357(4) Uani d . 1 . .
O O3 0.01897(15) 0.40461(19) 0.59522(13) 0.0270(4) Uani d . 1 . .
H H3A -0.0074 0.3036 0.5989 0.041 Uiso calc R 1 . .
O O4 0.10442(16) 0.5870(2) 0.42447(12) 0.0258(4) Uani d . 1 . .
H H4 0.0417 0.5263 0.4454 0.039 Uiso calc R 1 . .

loop_
_atom_site_aniso_label
_atom_site_aniso_U_11
_atom_site_aniso_U_22
_atom_site_aniso_U_33
_atom_site_aniso_U_12
_atom_site_aniso_U_13
_atom_site_aniso_U_23
C1 0.0233(10) 0.0186(11) 0.0293(10) 0.0007(9) -0.0017(8) 0.0041(9)
C2 0.0239(11) 0.0197(12) 0.0261(10) -0.0041(9) 0.0004(9) 0.0032(9)
C3 0.0192(10) 0.0240(11) 0.0197(9) -0.0028(8) -0.0008(7) 0.0011(8)
C4 0.0188(10) 0.0195(11) 0.0199(10) -0.0002(8) 0.0016(8) 0.0004(8)
C5 0.0193(10) 0.0194(11) 0.0182(9) -0.0014(8) 0.0040(8) -0.0002(8)
C6 0.0220(11) 0.0237(12) 0.0291(11) -0.0031(9) 0.0018(9) 0.0039(9)
C7 0.0208(10) 0.0222(11) 0.0309(11) -0.0045(8) 0.0022(8) -0.0003(9)
C8 0.0183(10) 0.0266(12) 0.0214(10) -0.0026(9) 0.0036(8) -0.0020(8)
C9 0.0169(10) 0.0242(11) 0.0183(9) 0.0002(8) 0.0020(7) -0.0011(8)
C10 0.0179(10) 0.0214(11) 0.0194(10) 0.0007(8) 0.0028(8) -0.0014(8)
C11 0.0197(10) 0.0287(13) 0.0279(11) 0.0012(9) -0.0019(8) 0.0013(9)
C12 0.0218(10) 0.0363(14) 0.0263(11) 0.0000(9) 0.0008(9) 0.0051(10)
C13 0.0170(10) 0.0419(15) 0.0228(10) 0.0007(9) 0.0049(8) -0.0042(9)
C14 0.0163(10) 0.0355(13) 0.0230(10) -0.0022(9) 0.0063(8) -0.0063(9)
C15 0.0204(10) 0.0401(14) 0.0306(11) -0.0026(10) 0.0038(9) -0.0075(10)
C16 0.0234(12) 0.0513(17) 0.0251(11) 0.0010(10) 0.0033(9) -0.0063(10)
C17 0.0224(10) 0.0441(14) 0.0257(10) -0.0066(10) 0.0079(9) -0.0016(10)
C18 0.0227(10) 0.0204(11) 0.0237(10) 0.0016(8) 0.0005(8) -0.0012(8)
C19 0.0196(10) 0.0308(12) 0.0195(10) 0.0015(8) 0.0000(8) 0.0022(9)
C20 0.0235(10) 0.0358(13) 0.0235(10) 0.0049(9) 0.0020(8) -0.0081(9)
O1 0.0310(9) 0.0219(9) 0.0435(9) -0.0030(7) -0.0056(7) -0.0048(7)
O2 0.0222(8) 0.0521(11) 0.0309(8) -0.0034(7) 0.0006(7) -0.0162(8)
O3 0.0205(7) 0.0241(8) 0.0322(7) -0.0040(6) -0.0047(6) 0.0015(6)
O4 0.0252(7) 0.0276(9) 0.0217(7) 0.0022(6) -0.0026(6) 0.0016(6)

loop_
_atom_type_symbol
_atom_type_description
_atom_type_scat_dispersion_real
_atom_type_scat_dispersion_imag
_atom_type_scat_source
C C 0.0181 0.0091 'International Tables Vol C Tables 4.2.6.8 and 6.1.1.4'
H H 0 0 'International Tables Vol C Tables 4.2.6.8 and 6.1.1.4'
O O 0.0492 0.0322 'International Tables Vol C Tables 4.2.6.8 and 6.1.1.4'

loop_
_geom_angle_atom_site_label_1
_geom_angle_atom_site_label_2
_geom_angle_atom_site_label_3
_geom_angle_site_symmetry_1
_geom_angle_site_symmetry_3
_geom_angle
_geom_angle_publ_flag
C2 C1 C10 . . 110.11(16) ?
C2 C1 H1A . . 109.6 ?
C10 C1 H1A . . 109.6 ?
C2 C1 H1B . . 109.6 ?
C10 C1 H1B . . 109.6 ?
H1A C1 H1B . . 108.2 ?
O1 C2 C1 . . 123.4(2) ?
O1 C2 C3 . . 122.09(18) ?
C1 C2 C3 . . 114.46(18) ?
O3 C3 C2 . . 113.15(17) ?
O3 C3 C4 . . 109.55(15) ?
C2 C3 C4 . . 110.13(16) ?
O3 C3 H3 . . 107.9 ?
C2 C3 H3 . . 107.9 ?
C4 C3 H3 . . 107.9 ?
C18 C4 C19 . . 109.34(17) ?
C18 C4 C3 . . 106.61(16) ?
C19 C4 C3 . . 110.00(17) ?
C18 C4 C5 . . 109.11(16) ?
C19 C4 C5 . . 113.64(16) ?
C3 C4 C5 . . 107.89(15) ?
C6 C5 C10 . . 111.26(15) ?
C6 C5 C4 . . 113.82(16) ?
C10 C5 C4 . . 117.32(16) ?
C6 C5 H5 . . 104.3 ?
C10 C5 H5 . . 104.3 ?
C4 C5 H5 . . 104.3 ?
C7 C6 C5 . . 110.38(17) ?
C7 C6 H6A . . 109.6 ?
C5 C6 H6A . . 109.6 ?
C7 C6 H6B . . 109.6 ?
C5 C6 H6B . . 109.6 ?
H6A C6 H6B . . 108.1 ?
C6 C7 C8 . . 112.47(18) ?
C6 C7 H7A . . 109.1 ?
C8 C7 H7A . . 109.1 ?
C6 C7 H7B . . 109.1 ?
C8 C7 H7B . . 109.1 ?
H7A C7 H7B . . 107.8 ?
C14 C8 C7 . . 110.81(18) ?
C14 C8 C17 . . 106.33(16) ?
C7 C8 C17 . . 109.24(18) ?
C14 C8 C9 . . 105.89(16) ?
C7 C8 C9 . . 108.85(15) ?
C17 C8 C9 . . 115.65(18) ?
C11 C9 C8 . . 110.69(16) ?
C11 C9 C10 . . 115.29(17) ?
C8 C9 C10 . . 115.27(16) ?
C11 C9 H9 . . 104.7 ?
C8 C9 H9 . . 104.7 ?
C10 C9 H9 . . 104.7 ?
C20 C10 C1 . . 107.09(17) ?
C20 C10 C5 . . 115.29(16) ?
C1 C10 C5 . . 107.37(15) ?
C20 C10 C9 . . 112.11(16) ?
C1 C10 C9 . . 108.35(15) ?
C5 C10 C9 . . 106.37(16) ?
C12 C11 C9 . . 110.50(18) ?
C12 C11 H11A . . 109.6 ?
C9 C11 H11A . . 109.6 ?
C12 C11 H11B . . 109.6 ?
C9 C11 H11B . . 109.6 ?
H11A C11 H11B . . 108.1 ?
C13 C12 C11 . . 110.57(18) ?
C13 C12 H12A . . 109.5 ?
C11 C12 H12A . . 109.5 ?
C13 C12 H12B . . 109.5 ?
C11 C12 H12B . . 109.5 ?
H12A C12 H12B . . 108.1 ?
C16 C13 C14 . . 105.9(2) ?
C16 C13 C12 . . 131.0(2) ?
C14 C13 C12 . . 123.00(19) ?
C15 C14 C13 . . 106.40(19) ?
C15 C14 C8 . . 129.5(2) ?
C13 C14 C8 . . 123.9(2) ?
C14 C15 O2 . . 110.7(2) ?
C14 C15 H15 . . 124.7 ?
O2 C15 H15 . . 124.7 ?
C13 C16 O2 . . 110.7(2) ?
C13 C16 H16 . . 124.7 ?
O2 C16 H16 . . 124.7 ?
C8 C17 H17A . . 109.5 ?
C8 C17 H17B . . 109.5 ?
H17A C17 H17B . . 109.5 ?
C8 C17 H17C . . 109.5 ?
H17A C17 H17C . . 109.5 ?
H17B C17 H17C . . 109.5 ?
C4 C18 H18A . . 109.5 ?
C4 C18 H18B . . 109.5 ?
H18A C18 H18B . . 109.5 ?
C4 C18 H18C . . 109.5 ?
H18A C18 H18C . . 109.5 ?
H18B C18 H18C . . 109.5 ?
O4 C19 C4 . . 113.51(16) ?
O4 C19 H19A . . 108.9 ?
C4 C19 H19A . . 108.9 ?
O4 C19 H19B . . 108.9 ?
C4 C19 H19B . . 108.9 ?
H19A C19 H19B . . 107.7 ?
C10 C20 H20A . . 109.5 ?
C10 C20 H20B . . 109.5 ?
H20A C20 H20B . . 109.5 ?
C10 C20 H20C . . 109.5 ?
H20A C20 H20C . . 109.5 ?
H20B C20 H20C . . 109.5 ?
C15 O2 C16 . . 106.31(17) ?
C3 O3 H3A . . 109.5 ?
C19 O4 H4 . . 109.5 ?

loop_
_geom_bond_atom_site_label_1
_geom_bond_atom_site_label_2
_geom_bond_site_symmetry_2
_geom_bond_distance
_geom_bond_publ_flag
C1 C2 . 1.500(3) ?
C1 C10 . 1.554(3) ?
C1 H1A . 0.99 ?
C1 H1B . 0.99 ?
C2 O1 . 1.215(3) ?
C2 C3 . 1.509(3) ?
C3 O3 . 1.410(2) ?
C3 C4 . 1.543(3) ?
C3 H3 . 1 ?
C4 C18 . 1.535(3) ?
C4 C19 . 1.543(3) ?
C4 C5 . 1.562(3) ?
C5 C6 . 1.532(3) ?
C5 C10 . 1.558(3) ?
C5 H5 . 1 ?
C6 C7 . 1.527(3) ?
C6 H6A . 0.99 ?
C6 H6B . 0.99 ?
C7 C8 . 1.541(3) ?
C7 H7A . 0.99 ?
C7 H7B . 0.99 ?
C8 C14 . 1.515(3) ?
C8 C17 . 1.553(3) ?
C8 C9 . 1.560(3) ?
C9 C11 . 1.538(3) ?
C9 C10 . 1.564(3) ?
C9 H9 . 1 ?
C10 C20 . 1.538(3) ?
C11 C12 . 1.535(3) ?
C11 H11A . 0.99 ?
C11 H11B . 0.99 ?
C12 C13 . 1.491(4) ?
C12 H12A . 0.99 ?
C12 H12B . 0.99 ?
C13 C16 . 1.356(3) ?
C13 C14 . 1.440(3) ?
C14 C15 . 1.353(3) ?
C15 O2 . 1.368(3) ?
C15 H15 . 0.95 ?
C16 O2 . 1.374(4) ?
C16 H16 . 0.95 ?
C17 H17A . 0.98 ?
C17 H17B . 0.98 ?
C17 H17C . 0.98 ?
C18 H18A . 0.98 ?
C18 H18B . 0.98 ?
C18 H18C . 0.98 ?
C19 O4 . 1.435(2) ?
C19 H19A . 0.99 ?
C19 H19B . 0.99 ?
C20 H20A . 0.98 ?
C20 H20B . 0.98 ?
C20 H20C . 0.98 ?
O3 H3A . 0.84 ?
O4 H4 . 0.84 ?

loop_
_geom_hbond_atom_site_label_D
_geom_hbond_atom_site_label_H
_geom_hbond_atom_site_label_A
_geom_hbond_site_symmetry_A
_geom_hbond_distance_DH
_geom_hbond_distance_HA
_geom_hbond_distance_DA
_geom_hbond_angle_DHA
O3 H3A O4 2_546 0.84 1.94 2.760(2) 166
O4 H4 O3 . 0.84 2.05 2.715(2) 136.2

loop_
_geom_torsion_atom_site_label_1
_geom_torsion_atom_site_label_2
_geom_torsion_atom_site_label_3
_geom_torsion_atom_site_label_4
_geom_torsion_site_symmetry_1
_geom_torsion_site_symmetry_2
_geom_torsion_site_symmetry_3
_geom_torsion_site_symmetry_4
_geom_torsion
_geom_torsion_publ_flag
C10 C1 C2 O1 . . . . 116.6(2) ?
C10 C1 C2 C3 . . . . -61.3(2) ?
O1 C2 C3 O3 . . . . 6.0(3) ?
C1 C2 C3 O3 . . . . -176.14(16) ?
O1 C2 C3 C4 . . . . -117.0(2) ?
C1 C2 C3 C4 . . . . 60.9(2) ?
O3 C3 C4 C18 . . . . 65.5(2) ?
C2 C3 C4 C18 . . . . -169.39(16) ?
O3 C3 C4 C19 . . . . -52.9(2) ?
C2 C3 C4 C19 . . . . 72.2(2) ?
O3 C3 C4 C5 . . . . -177.37(16) ?
C2 C3 C4 C5 . . . . -52.3(2) ?
C18 C4 C5 C6 . . . . -59.8(2) ?
C19 C4 C5 C6 . . . . 62.5(2) ?
C3 C4 C5 C6 . . . . -175.22(17) ?
C18 C4 C5 C10 . . . . 167.86(16) ?
C19 C4 C5 C10 . . . . -69.8(2) ?
C3 C4 C5 C10 . . . . 52.4(2) ?
C10 C5 C6 C7 . . . . -61.6(2) ?
C4 C5 C6 C7 . . . . 163.21(18) ?
C5 C6 C7 C8 . . . . 58.4(2) ?
C6 C7 C8 C14 . . . . -168.76(17) ?
C6 C7 C8 C17 . . . . 74.4(2) ?
C6 C7 C8 C9 . . . . -52.7(2) ?
C14 C8 C9 C11 . . . . -54.5(2) ?
C7 C8 C9 C11 . . . . -173.67(16) ?
C17 C8 C9 C11 . . . . 63.0(2) ?
C14 C8 C9 C10 . . . . 172.41(17) ?
C7 C8 C9 C10 . . . . 53.2(2) ?
C17 C8 C9 C10 . . . . -70.1(2) ?
C2 C1 C10 C20 . . . . -71.3(2) ?
C2 C1 C10 C5 . . . . 53.1(2) ?
C2 C1 C10 C9 . . . . 167.58(17) ?
C6 C5 C10 C20 . . . . -66.8(2) ?
C4 C5 C10 C20 . . . . 66.7(2) ?
C6 C5 C10 C1 . . . . 173.99(15) ?
C4 C5 C10 C1 . . . . -52.5(2) ?
C6 C5 C10 C9 . . . . 58.2(2) ?
C4 C5 C10 C9 . . . . -168.33(16) ?
C11 C9 C10 C20 . . . . -59.6(2) ?
C8 C9 C10 C20 . . . . 71.3(2) ?
C11 C9 C10 C1 . . . . 58.4(2) ?
C8 C9 C10 C1 . . . . -170.69(16) ?
C11 C9 C10 C5 . . . . 173.55(16) ?
C8 C9 C10 C5 . . . . -55.5(2) ?
C8 C9 C11 C12 . . . . 69.3(2) ?
C10 C9 C11 C12 . . . . -157.62(17) ?
C9 C11 C12 C13 . . . . -45.6(2) ?
C11 C12 C13 C16 . . . . -166.9(2) ?
C11 C12 C13 C14 . . . . 15.5(3) ?
C16 C13 C14 C15 . . . . -0.2(2) ?
C12 C13 C14 C15 . . . . 177.91(19) ?
C16 C13 C14 C8 . . . . 176.12(18) ?
C12 C13 C14 C8 . . . . -5.8(3) ?
C7 C8 C14 C15 . . . . -42.3(3) ?
C17 C8 C14 C15 . . . . 76.3(3) ?
C9 C8 C14 C15 . . . . -160.1(2) ?
C7 C8 C14 C13 . . . . 142.3(2) ?
C17 C8 C14 C13 . . . . -99.1(2) ?
C9 C8 C14 C13 . . . . 24.4(2) ?
C13 C14 C15 O2 . . . . 0.3(2) ?
C8 C14 C15 O2 . . . . -175.79(18) ?
C14 C13 C16 O2 . . . . 0.1(2) ?
C12 C13 C16 O2 . . . . -177.8(2) ?
C18 C4 C19 O4 . . . . -44.5(2) ?
C3 C4 C19 O4 . . . . 72.3(2) ?
C5 C4 C19 O4 . . . . -166.63(17) ?
C14 C15 O2 C16 . . . . -0.2(2) ?
C13 C16 O2 C15 . . . . 0.1(2) ?

loop_
_cod_related_entry_id
_cod_related_entry_database
_cod_related_entry_code
1 ChemSpider 10272801
